data_2300182
loop_
_publ_author_name
'Seredyuk, Maksym'
'Gaspar, Ana B.'
'Kusz, Joachim'
'Bednarek, Gabriela'
'G\"utlich, Philipp'

_publ_section_title
;
 Variable-temperature X-ray crystal structure determinations of
 {Fe[tren(6-Mepy)~3~]}(ClO~4~)~2~ and {Zn[tren(6-Mepy)~3~]}(ClO~4~)~2~
 compounds: correlation of the structural data with magnetic and
 M\"ossbauer spectroscopy data
;
_journal_issue 6
_journal_name_full 'Journal of Applied Crystallography'
_journal_page_first 1135
_journal_page_last 1145
_journal_paper_doi 10.1107/S0021889807048571
_journal_volume 40
_journal_year 2007
_chemical_formula_sum 'C27 H33 Cl2 N7 O8 Zn'
_chemical_formula_weight 719.87
_chemical_name_systematic
;
 ?
;
_space_group_IT_number 14
_symmetry_cell_setting monoclinic
_symmetry_space_group_name_Hall '-P 2ybc'
_symmetry_space_group_name_H-M 'P 1 21/c 1'
_atom_sites_solution_hydrogens geom
_atom_sites_solution_primary direct
_atom_sites_solution_secondary difmap
_audit_creation_method SHELXL-97
_cell_angle_alpha 90.00
_cell_angle_beta 91.429(3)
_cell_angle_gamma 90.00
_cell_formula_units_Z 4
_cell_length_a 10.5813(4)
_cell_length_b 19.3933(7)
_cell_length_c 15.1756(5)
_cell_measurement_temperature 270(2)
_cell_volume 3113.16(19)
_computing_cell_refinement
;
CrysAlis RED, Oxford Diffraction Ltd.,
Version 1.171.29.2 (release 20-01-2006 CrysAlis171 .NET)
(compiled Jan 20 2006,12:36:28)
;
_computing_data_collection
;
CrysAlis CCD, Oxford Diffraction Ltd.,
Version 1.171.29.2 (release 20-01-2006 CrysAlis171 .NET)
(compiled Jan 20 2006,12:36:28)
;
_computing_data_reduction
;
CrysAlis RED, Oxford Diffraction Ltd.,
Version 1.171.29.2 (release 20-01-2006 CrysAlis171 .NET)
(compiled Jan 20 2006,12:36:28)
;
_computing_structure_refinement 'SHELXL-97 (Sheldrick, 1997)'
_computing_structure_solution 'SHELXS-97 (Sheldrick, 1990)'
_diffrn_ambient_temperature 270(2)
_diffrn_detector_area_resol_mean 16.0328
_diffrn_measured_fraction_theta_full 0.996
_diffrn_measured_fraction_theta_max 0.882
_diffrn_measurement_device_type KM4_CCD_Sapphire3
_diffrn_measurement_method \q-scan
_diffrn_radiation_monochromator graphite
_diffrn_radiation_source 'fine-focus sealed tube'
_diffrn_radiation_type MoK\a
_diffrn_radiation_wavelength 0.71073
_diffrn_reflns_av_R_equivalents 0.0252
_diffrn_reflns_av_sigmaI/netI 0.0544
_diffrn_reflns_limit_h_max 15
_diffrn_reflns_limit_h_min -15
_diffrn_reflns_limit_k_max 28
_diffrn_reflns_limit_k_min -28
_diffrn_reflns_limit_l_max 23
_diffrn_reflns_limit_l_min -12
_diffrn_reflns_number 29239
_diffrn_reflns_theta_full 25.00
_diffrn_reflns_theta_max 32.96
_diffrn_reflns_theta_min 2.85
_exptl_absorpt_coefficient_mu 1.021
_exptl_absorpt_correction_T_max 0.88249
_exptl_absorpt_correction_T_min 0.85507
_exptl_absorpt_correction_type multi-scan
_exptl_absorpt_process_details
;
CrysAlis RED, Oxford Diffraction Ltd.,
Version 1.171.29.2 (release 20-01-2006 CrysAlis171 .NET)
(compiled Jan 20 2006,12:36:28)
Empirical absorption correction using spherical harmonics,
implemented in SCALE3 ABSPACK scaling algorithm.
;
_exptl_crystal_colour yellow
_exptl_crystal_density_diffrn 1.536
_exptl_crystal_density_method 'not measured'
_exptl_crystal_description polyhedron
_exptl_crystal_F_000 1488
_exptl_crystal_size_max 0.32
_exptl_crystal_size_mid 0.26
_exptl_crystal_size_min 0.12
_refine_diff_density_max 0.844
_refine_diff_density_min -0.592
_refine_ls_extinction_method none
_refine_ls_goodness_of_fit_ref 1.009
_refine_ls_hydrogen_treatment constr
_refine_ls_matrix_type full
_refine_ls_number_parameters 409
_refine_ls_number_reflns 10314
_refine_ls_number_restraints 0
_refine_ls_restrained_S_all 1.009
_refine_ls_R_factor_all 0.0860
_refine_ls_R_factor_gt 0.0406
_refine_ls_shift/su_max 0.002
_refine_ls_shift/su_mean 0.000
_refine_ls_structure_factor_coef Fsqd
_refine_ls_weighting_details 'calc w=1/[\s^2^(Fo^2^)+(0.0562P)^2^+0.0000P] where P=(Fo^2^+2Fc^2^)/3'
_refine_ls_weighting_scheme calc
_refine_ls_wR_factor_gt 0.1071
_refine_ls_wR_factor_ref 0.1136
_reflns_number_gt 5493
_reflns_number_total 10314
_reflns_threshold_expression >2sigma(I)
_cod_data_source_file aj5096.cif
_cod_data_source_block 1-Zn_270
_cod_original_sg_symbol_H-M 'P 21/c'
_cod_database_code 2300182

loop_
_symmetry_equiv_pos_as_xyz
'x, y, z'
'-x, y+1/2, -z+1/2'
'-x, -y, -z'
'x, -y-1/2, z-1/2'

loop_
_atom_site_type_symbol
_atom_site_label
_atom_site_fract_x
_atom_site_fract_y
_atom_site_fract_z
_atom_site_U_iso_or_equiv
_atom_site_adp_type
_atom_site_calc_flag
_atom_site_refinement_flags
_atom_site_occupancy
_atom_site_disorder_assembly
_atom_site_disorder_group
Zn Zn1 0.69461(2) 0.071298(11) 0.740890(14) 0.03706(8) Uani d . 1 . .
Cl Cl1 1.36156(6) 0.31821(3) 0.53968(4) 0.05880(16) Uani d . 1 . .
Cl Cl2 1.22576(7) -0.14877(4) 0.69425(5) 0.06795(18) Uani d . 1 . .
N N1 0.62581(18) 0.10182(9) 0.61454(11) 0.0478(4) Uani d . 1 . .
N N2 0.84560(16) 0.14993(8) 0.69257(11) 0.0425(4) Uani d . 1 . .
N N3 0.76648(15) 0.05233(9) 0.88330(10) 0.0416(4) Uani d . 1 . .
N N4 0.61678(16) 0.15313(9) 0.81189(12) 0.0452(4) Uani d . 1 . .
N N5 0.56094(16) -0.00545(9) 0.76432(11) 0.0428(4) Uani d . 1 . .
N N6 0.77380(16) -0.02795(8) 0.67183(10) 0.0397(4) Uani d . 1 . .
N N7 0.40269(18) 0.10686(10) 0.71539(14) 0.0576(5) Uani d . 1 . .
O O1 1.3285(3) 0.30654(13) 0.62766(14) 0.1133(9) Uani d . 1 . .
O O2 1.4379(2) 0.26372(10) 0.50783(15) 0.0993(8) Uani d . 1 . .
O O3 1.2449(2) 0.31977(13) 0.48915(16) 0.1055(8) Uani d . 1 . .
O O4 1.4208(2) 0.38275(10) 0.53035(18) 0.1050(8) Uani d . 1 . .
O O5 1.3002(5) -0.1189(2) 0.63767(18) 0.217(2) Uani d . 1 . .
O O6 1.1336(3) -0.10371(17) 0.7244(2) 0.1516(13) Uani d . 1 . .
O O7 1.1717(3) -0.20648(11) 0.65294(15) 0.1100(8) Uani d . 1 . .
O O8 1.2967(3) -0.16620(16) 0.77152(15) 0.1284(11) Uani d . 1 . .
C C1 0.5780(2) -0.06431(11) 0.73283(15) 0.0501(5) Uani d . 1 . .
H H11 0.5205 -0.0993 0.7441 0.060 Uiso calc R 1 . .
C C2 0.6874(2) -0.07890(10) 0.67851(14) 0.0450(5) Uani d . 1 . .
C C3 0.7000(3) -0.14174(12) 0.63800(17) 0.0600(6) Uani d . 1 . .
H H13 0.6380 -0.1754 0.6434 0.072 Uiso calc R 1 . .
C C4 0.8055(3) -0.15426(13) 0.58941(18) 0.0670(7) Uani d . 1 . .
H H14 0.8154 -0.1961 0.5606 0.080 Uiso calc R 1 . .
C C5 0.8943(3) -0.10457(12) 0.58441(15) 0.0579(6) Uani d . 1 . .
H H15 0.9674 -0.1127 0.5532 0.069 Uiso calc R 1 . .
C C6 0.8773(2) -0.04097(11) 0.62567(13) 0.0455(5) Uani d . 1 . .
C C7 0.6913(3) 0.14480(12) 0.57359(14) 0.0554(6) Uani d . 1 . .
H H17 0.6640 0.1593 0.5179 0.066 Uiso calc R 1 . .
C C8 0.8094(2) 0.17257(11) 0.61136(14) 0.0490(5) Uani d . 1 . .
C C9 0.8792(3) 0.21855(13) 0.56436(17) 0.0669(7) Uani d . 1 . .
H H19 0.8526 0.2321 0.5081 0.080 Uiso calc R 1 . .
C C10 0.9899(3) 0.24451(14) 0.6017(2) 0.0766(9) Uani d . 1 . .
H H110 1.0389 0.2760 0.5713 0.092 Uiso calc R 1 . .
C C11 1.0256(3) 0.22302(13) 0.6840(2) 0.0703(8) Uani d . 1 . .
H H111 1.0995 0.2400 0.7104 0.084 Uiso calc R 1 . .
C C12 0.9517(2) 0.17563(11) 0.72877(16) 0.0516(5) Uani d . 1 . .
C C13 0.6474(2) 0.15715(12) 0.89221(16) 0.0543(6) Uani d . 1 . .
H H113 0.6210 0.1949 0.9248 0.065 Uiso calc R 1 . .
C C14 0.7233(2) 0.10379(13) 0.93509(13) 0.0496(5) Uani d . 1 . .
C C15 0.7429(2) 0.10425(16) 1.02557(15) 0.0644(7) Uani d . 1 . .
H H115 0.7137 0.1407 1.0592 0.077 Uiso calc R 1 . .
C C16 0.8054(2) 0.05074(18) 1.06459(15) 0.0706(8) Uani d . 1 . .
H H116 0.8211 0.0505 1.1252 0.085 Uiso calc R 1 . .
C C17 0.8447(2) -0.00261(15) 1.01360(15) 0.0618(7) Uani d . 1 . .
H H117 0.8839 -0.0406 1.0399 0.074 Uiso calc R 1 . .
C C18 0.82658(19) -0.00067(12) 0.92263(13) 0.0475(5) Uani d . 1 . .
C C19 0.5268(2) 0.20307(12) 0.77506(18) 0.0584(6) Uani d . 1 . .
H H119 0.5532 0.2178 0.7173 0.070 Uiso calc R 1 . .
H H219 0.5231 0.2433 0.8129 0.070 Uiso calc R 1 . .
C C20 0.3980(2) 0.16932(12) 0.76780(19) 0.0618(7) Uani d . 1 . .
H H120 0.3691 0.1582 0.8263 0.074 Uiso calc R 1 . .
H H220 0.3380 0.2013 0.7408 0.074 Uiso calc R 1 . .
C C21 0.4455(2) 0.00765(12) 0.81316(16) 0.0579(6) Uani d . 1 . .
H H121 0.4650 0.0360 0.8643 0.070 Uiso calc R 1 . .
H H221 0.4105 -0.0356 0.8334 0.070 Uiso calc R 1 . .
C C22 0.3492(2) 0.04436(14) 0.7532(2) 0.0691(7) Uani d . 1 . .
H H122 0.3222 0.0135 0.7060 0.083 Uiso calc R 1 . .
H H222 0.2755 0.0563 0.7867 0.083 Uiso calc R 1 . .
C C23 0.5033(3) 0.07897(14) 0.57619(16) 0.0661(7) Uani d . 1 . .
H H123 0.4956 0.0294 0.5824 0.079 Uiso calc R 1 . .
H H223 0.4994 0.0899 0.5138 0.079 Uiso calc R 1 . .
C C24 0.3951(3) 0.11405(14) 0.62188(18) 0.0694(7) Uani d . 1 . .
H H124 0.3951 0.1627 0.6070 0.083 Uiso calc R 1 . .
H H224 0.3159 0.0945 0.6002 0.083 Uiso calc R 1 . .
C C30 0.8756(2) -0.05706(12) 0.86652(16) 0.0569(6) Uani d . 1 . .
H H130 0.8061 -0.0838 0.8433 0.085 Uiso calc R 1 . .
H H230 0.9307 -0.0862 0.9013 0.085 Uiso calc R 1 . .
H H330 0.9216 -0.0376 0.8188 0.085 Uiso calc R 1 . .
C C31 0.9771(2) 0.01345(12) 0.62147(18) 0.0652(7) Uani d . 1 . .
H H131 0.9471 0.0509 0.5852 0.098 Uiso calc R 1 . .
H H231 1.0520 -0.0058 0.5967 0.098 Uiso calc R 1 . .
H H331 0.9965 0.0302 0.6798 0.098 Uiso calc R 1 . .
C C32 0.9937(2) 0.15137(14) 0.81765(18) 0.0663(7) Uani d . 1 . .
H H132 0.9348 0.1668 0.8606 0.099 Uiso calc R 1 . .
H H232 1.0760 0.1698 0.8317 0.099 Uiso calc R 1 . .
H H332 0.9974 0.1019 0.8181 0.099 Uiso calc R 1 . .

loop_
_atom_site_aniso_label
_atom_site_aniso_U_11
_atom_site_aniso_U_22
_atom_site_aniso_U_33
_atom_site_aniso_U_12
_atom_site_aniso_U_13
_atom_site_aniso_U_23
Zn1 0.04106(14) 0.03343(12) 0.03675(12) -0.00209(10) 0.00225(9) 0.00088(10)
Cl1 0.0654(4) 0.0451(3) 0.0668(4) -0.0059(3) 0.0177(3) 0.0002(3)
Cl2 0.0740(4) 0.0582(4) 0.0713(4) -0.0008(3) -0.0053(3) -0.0074(3)
N1 0.0620(12) 0.0399(10) 0.0411(9) 0.0002(9) -0.0054(8) 0.0005(8)
N2 0.0458(10) 0.0329(9) 0.0493(9) 0.0013(7) 0.0117(8) 0.0015(7)
N3 0.0361(9) 0.0510(10) 0.0377(8) -0.0076(8) 0.0041(7) -0.0004(7)
N4 0.0418(10) 0.0389(9) 0.0553(11) -0.0016(7) 0.0069(8) -0.0047(8)
N5 0.0383(9) 0.0385(9) 0.0517(10) -0.0029(7) 0.0005(8) 0.0087(8)
N6 0.0485(10) 0.0312(8) 0.0391(8) 0.0000(7) -0.0027(7) 0.0006(7)
N7 0.0506(11) 0.0471(11) 0.0747(13) -0.0022(9) -0.0064(10) 0.0101(10)
O1 0.151(2) 0.1110(19) 0.0791(14) 0.0459(17) 0.0397(14) 0.0225(13)
O2 0.1109(18) 0.0582(12) 0.1318(18) 0.0118(11) 0.0654(15) 0.0080(12)
O3 0.0928(17) 0.1124(19) 0.1105(17) -0.0136(14) -0.0144(14) -0.0229(14)
O4 0.0893(15) 0.0525(12) 0.174(2) -0.0188(11) 0.0229(15) -0.0038(14)
O5 0.331(5) 0.254(4) 0.0689(15) -0.174(4) 0.064(2) -0.044(2)
O6 0.149(3) 0.157(3) 0.146(2) 0.085(2) -0.043(2) -0.059(2)
O7 0.166(2) 0.0674(14) 0.0957(15) -0.0334(15) -0.0146(15) -0.0191(12)
O8 0.139(2) 0.159(3) 0.0851(16) 0.0511(19) -0.0361(16) -0.0209(16)
C1 0.0459(12) 0.0379(12) 0.0660(14) -0.0083(9) -0.0078(10) 0.0086(10)
C2 0.0485(12) 0.0348(11) 0.0512(11) -0.0020(9) -0.0095(10) 0.0015(9)
C3 0.0670(16) 0.0351(12) 0.0773(16) -0.0084(11) -0.0093(13) -0.0084(11)
C4 0.087(2) 0.0415(13) 0.0723(16) 0.0047(13) -0.0031(15) -0.0191(12)
C5 0.0760(17) 0.0456(13) 0.0524(13) 0.0106(12) 0.0081(12) -0.0072(11)
C6 0.0570(14) 0.0380(11) 0.0416(11) 0.0037(10) 0.0037(10) 0.0007(9)
C7 0.0831(18) 0.0451(13) 0.0381(11) 0.0097(12) 0.0051(11) 0.0072(10)
C8 0.0643(15) 0.0353(11) 0.0483(12) 0.0041(10) 0.0171(11) 0.0034(9)
C9 0.092(2) 0.0465(14) 0.0636(15) 0.0065(14) 0.0326(15) 0.0121(12)
C10 0.086(2) 0.0514(15) 0.095(2) -0.0117(15) 0.0422(18) 0.0086(15)
C11 0.0601(17) 0.0524(15) 0.100(2) -0.0114(12) 0.0286(15) -0.0032(15)
C12 0.0458(13) 0.0388(12) 0.0708(15) 0.0001(10) 0.0175(11) -0.0049(11)
C13 0.0501(13) 0.0560(14) 0.0574(14) -0.0065(11) 0.0152(11) -0.0172(11)
C14 0.0408(12) 0.0655(15) 0.0429(11) -0.0115(11) 0.0086(9) -0.0112(11)
C15 0.0488(14) 0.102(2) 0.0427(12) -0.0160(14) 0.0108(11) -0.0200(14)
C16 0.0494(15) 0.126(3) 0.0364(12) -0.0183(16) 0.0025(11) 0.0008(14)
C17 0.0451(14) 0.093(2) 0.0467(12) -0.0103(13) -0.0041(10) 0.0166(13)
C18 0.0355(11) 0.0626(15) 0.0443(11) -0.0123(10) -0.0031(9) 0.0077(10)
C19 0.0576(15) 0.0368(12) 0.0810(16) 0.0075(11) 0.0080(13) -0.0030(11)
C20 0.0477(14) 0.0504(14) 0.0874(18) 0.0112(11) 0.0049(13) 0.0081(13)
C21 0.0477(14) 0.0501(13) 0.0768(16) -0.0019(10) 0.0165(12) 0.0162(12)
C22 0.0394(13) 0.0551(15) 0.113(2) -0.0041(11) 0.0023(13) 0.0178(15)
C23 0.085(2) 0.0602(16) 0.0518(13) -0.0101(14) -0.0263(13) 0.0033(12)
C24 0.0601(17) 0.0621(17) 0.0846(19) 0.0002(13) -0.0260(14) 0.0142(14)
C30 0.0544(14) 0.0566(15) 0.0591(13) 0.0019(11) -0.0125(11) 0.0130(11)
C31 0.0651(16) 0.0440(13) 0.0878(18) -0.0004(11) 0.0306(14) -0.0028(13)
C32 0.0518(15) 0.0674(17) 0.0795(17) -0.0113(12) -0.0030(13) 0.0003(14)

loop_
_atom_type_symbol
_atom_type_description
_atom_type_scat_dispersion_real
_atom_type_scat_dispersion_imag
_atom_type_scat_source
C C 0.0033 0.0016 'International Tables Vol C Tables 4.2.6.8 and 6.1.1.4'
H H 0.0000 0.0000 'International Tables Vol C Tables 4.2.6.8 and 6.1.1.4'
N N 0.0061 0.0033 'International Tables Vol C Tables 4.2.6.8 and 6.1.1.4'
O O 0.0106 0.0060 'International Tables Vol C Tables 4.2.6.8 and 6.1.1.4'
Cl Cl 0.1484 0.1585 'International Tables Vol C Tables 4.2.6.8 and 6.1.1.4'
Zn Zn 0.2839 1.4301 'International Tables Vol C Tables 4.2.6.8 and 6.1.1.4'

loop_
_geom_angle_atom_site_label_1
_geom_angle_atom_site_label_2
_geom_angle_atom_site_label_3
_geom_angle_site_symmetry_1
_geom_angle_site_symmetry_3
_geom_angle
_geom_angle_publ_flag
N5 Zn1 N4 . . 100.10(7) ?
N5 Zn1 N1 . . 97.72(7) ?
N4 Zn1 N1 . . 97.07(7) ?
N5 Zn1 N3 . . 86.31(6) ?
N4 Zn1 N3 . . 76.32(7) ?
N1 Zn1 N3 . . 172.83(6) ?
N5 Zn1 N2 . . 171.07(6) ?
N4 Zn1 N2 . . 87.01(6) ?
N1 Zn1 N2 . . 75.89(7) ?
N3 Zn1 N2 . . 100.73(6) ?
N5 Zn1 N6 . . 75.14(6) ?
N4 Zn1 N6 . . 174.30(6) ?
N1 Zn1 N6 . . 86.77(6) ?
N3 Zn1 N6 . . 100.03(6) ?
N2 Zn1 N6 . . 98.04(6) ?
O1 Cl1 O4 . . 111.10(17) ?
O1 Cl1 O2 . . 111.09(13) ?
O4 Cl1 O2 . . 111.61(13) ?
O1 Cl1 O3 . . 106.19(17) ?
O4 Cl1 O3 . . 107.83(15) ?
O2 Cl1 O3 . . 108.79(15) ?
O5 Cl2 O6 . . 112.0(3) ?
O5 Cl2 O7 . . 107.75(18) ?
O6 Cl2 O7 . . 111.5(2) ?
O5 Cl2 O8 . . 109.4(2) ?
O6 Cl2 O8 . . 103.75(16) ?
O7 Cl2 O8 . . 112.48(17) ?
C7 N1 C23 . . 119.6(2) ?
C7 N1 Zn1 . . 116.81(16) ?
C23 N1 Zn1 . . 123.48(15) ?
C12 N2 C8 . . 117.99(19) ?
C12 N2 Zn1 . . 133.53(15) ?
C8 N2 Zn1 . . 108.46(14) ?
C18 N3 C14 . . 117.96(18) ?
C18 N3 Zn1 . . 133.00(14) ?
C14 N3 Zn1 . . 108.55(14) ?
C13 N4 C19 . . 118.7(2) ?
C13 N4 Zn1 . . 116.77(16) ?
C19 N4 Zn1 . . 124.46(15) ?
C1 N5 C21 . . 118.73(19) ?
C1 N5 Zn1 . . 118.65(15) ?
C21 N5 Zn1 . . 122.57(14) ?
C6 N6 C2 . . 117.70(18) ?
C6 N6 Zn1 . . 133.76(14) ?
C2 N6 Zn1 . . 108.38(13) ?
C24 N7 C20 . . 117.5(2) ?
C24 N7 C22 . . 117.3(2) ?
C20 N7 C22 . . 117.3(2) ?
N5 C1 C2 . . 120.95(19) ?
N5 C1 H11 . . 119.5 ?
C2 C1 H11 . . 119.5 ?
N6 C2 C3 . . 122.8(2) ?
N6 C2 C1 . . 116.50(18) ?
C3 C2 C1 . . 120.7(2) ?
C2 C3 C4 . . 119.1(2) ?
C2 C3 H13 . . 120.5 ?
C4 C3 H13 . . 120.5 ?
C5 C4 C3 . . 118.7(2) ?
C5 C4 H14 . . 120.7 ?
C3 C4 H14 . . 120.7 ?
C4 C5 C6 . . 120.5(2) ?
C4 C5 H15 . . 119.7 ?
C6 C5 H15 . . 119.7 ?
N6 C6 C5 . . 121.2(2) ?
N6 C6 C31 . . 118.50(19) ?
C5 C6 C31 . . 120.3(2) ?
N1 C7 C8 . . 121.7(2) ?
N1 C7 H17 . . 119.1 ?
C8 C7 H17 . . 119.1 ?
N2 C8 C9 . . 122.8(2) ?
N2 C8 C7 . . 117.13(19) ?
C9 C8 C7 . . 120.1(2) ?
C8 C9 C10 . . 119.0(3) ?
C8 C9 H19 . . 120.5 ?
C10 C9 H19 . . 120.5 ?
C11 C10 C9 . . 118.5(2) ?
C11 C10 H110 . . 120.8 ?
C9 C10 H110 . . 120.8 ?
C10 C11 C12 . . 120.2(3) ?
C10 C11 H111 . . 119.9 ?
C12 C11 H111 . . 119.9 ?
N2 C12 C11 . . 121.4(2) ?
N2 C12 C32 . . 119.0(2) ?
C11 C12 C32 . . 119.5(2) ?
N4 C13 C14 . . 121.1(2) ?
N4 C13 H113 . . 119.5 ?
C14 C13 H113 . . 119.5 ?
N3 C14 C15 . . 122.4(2) ?
N3 C14 C13 . . 117.04(18) ?
C15 C14 C13 . . 120.5(2) ?
C16 C15 C14 . . 119.1(3) ?
C16 C15 H115 . . 120.4 ?
C14 C15 H115 . . 120.4 ?
C15 C16 C17 . . 119.0(2) ?
C15 C16 H116 . . 120.5 ?
C17 C16 H116 . . 120.5 ?
C16 C17 C18 . . 120.5(3) ?
C16 C17 H117 . . 119.8 ?
C18 C17 H117 . . 119.8 ?
N3 C18 C17 . . 121.0(2) ?
N3 C18 C30 . . 118.49(18) ?
C17 C18 C30 . . 120.5(2) ?
N4 C19 C20 . . 108.58(19) ?
N4 C19 H119 . . 110.0 ?
C20 C19 H119 . . 110.0 ?
N4 C19 H219 . . 110.0 ?
C20 C19 H219 . . 110.0 ?
H119 C19 H219 . . 108.4 ?
N7 C20 C19 . . 110.99(19) ?
N7 C20 H120 . . 109.4 ?
C19 C20 H120 . . 109.4 ?
N7 C20 H220 . . 109.4 ?
C19 C20 H220 . . 109.4 ?
H120 C20 H220 . . 108.0 ?
N5 C21 C22 . . 109.36(19) ?
N5 C21 H121 . . 109.8 ?
C22 C21 H121 . . 109.8 ?
N5 C21 H221 . . 109.8 ?
C22 C21 H221 . . 109.8 ?
H121 C21 H221 . . 108.2 ?
N7 C22 C21 . . 111.20(19) ?
N7 C22 H122 . . 109.4 ?
C21 C22 H122 . . 109.4 ?
N7 C22 H222 . . 109.4 ?
C21 C22 H222 . . 109.4 ?
H122 C22 H222 . . 108.0 ?
N1 C23 C24 . . 110.6(2) ?
N1 C23 H123 . . 109.5 ?
C24 C23 H123 . . 109.5 ?
N1 C23 H223 . . 109.5 ?
C24 C23 H223 . . 109.5 ?
H123 C23 H223 . . 108.1 ?
N7 C24 C23 . . 112.8(2) ?
N7 C24 H124 . . 109.0 ?
C23 C24 H124 . . 109.0 ?
N7 C24 H224 . . 109.0 ?
C23 C24 H224 . . 109.0 ?
H124 C24 H224 . . 107.8 ?
C18 C30 H130 . . 109.5 ?
C18 C30 H230 . . 109.5 ?
H130 C30 H230 . . 109.5 ?
C18 C30 H330 . . 109.5 ?
H130 C30 H330 . . 109.5 ?
H230 C30 H330 . . 109.5 ?
C6 C31 H131 . . 109.5 ?
C6 C31 H231 . . 109.5 ?
H131 C31 H231 . . 109.5 ?
C6 C31 H331 . . 109.5 ?
H131 C31 H331 . . 109.5 ?
H231 C31 H331 . . 109.5 ?
C12 C32 H132 . . 109.5 ?
C12 C32 H232 . . 109.5 ?
H132 C32 H232 . . 109.5 ?
C12 C32 H332 . . 109.5 ?
H132 C32 H332 . . 109.5 ?
H232 C32 H332 . . 109.5 ?

loop_
_geom_bond_atom_site_label_1
_geom_bond_atom_site_label_2
_geom_bond_site_symmetry_2
_geom_bond_distance
_geom_bond_publ_flag
Zn1 N5 . 2.0899(16) ?
Zn1 N4 . 2.0981(17) ?
Zn1 N1 . 2.1184(17) ?
Zn1 N3 . 2.3026(16) ?
Zn1 N2 . 2.3395(17) ?
Zn1 N6 . 2.3555(16) ?
Cl1 O1 . 1.407(2) ?
Cl1 O4 . 1.409(2) ?
Cl1 O2 . 1.4220(19) ?
Cl1 O3 . 1.437(2) ?
Cl2 O5 . 1.314(3) ?
Cl2 O6 . 1.395(3) ?
Cl2 O7 . 1.398(2) ?
Cl2 O8 . 1.417(2) ?
N1 C7 . 1.258(3) ?
N1 C23 . 1.476(3) ?
N2 C12 . 1.334(3) ?
N2 C8 . 1.355(3) ?
N3 C18 . 1.341(3) ?
N3 C14 . 1.357(3) ?
N4 C13 . 1.256(3) ?
N4 C19 . 1.460(3) ?
N5 C1 . 1.252(3) ?
N5 C21 . 1.467(3) ?
N6 C6 . 1.339(3) ?
N6 C2 . 1.352(3) ?
N7 C24 . 1.426(3) ?
N7 C20 . 1.450(3) ?
N7 C22 . 1.461(3) ?
C1 C2 . 1.465(3) ?
C1 H11 . 0.9300 ?
C2 C3 . 1.373(3) ?
C3 C4 . 1.374(4) ?
C3 H13 . 0.9300 ?
C4 C5 . 1.350(4) ?
C4 H14 . 0.9300 ?
C5 C6 . 1.397(3) ?
C5 H15 . 0.9300 ?
C6 C31 . 1.496(3) ?
C7 C8 . 1.464(3) ?
C7 H17 . 0.9300 ?
C8 C9 . 1.370(3) ?
C9 C10 . 1.384(4) ?
C9 H19 . 0.9300 ?
C10 C11 . 1.360(4) ?
C10 H110 . 0.9300 ?
C11 C12 . 1.395(3) ?
C11 H111 . 0.9300 ?
C12 C32 . 1.486(4) ?
C13 C14 . 1.454(3) ?
C13 H113 . 0.9300 ?
C14 C15 . 1.384(3) ?
C15 C16 . 1.358(4) ?
C15 H115 . 0.9300 ?
C16 C17 . 1.363(4) ?
C16 H116 . 0.9300 ?
C17 C18 . 1.389(3) ?
C17 H117 . 0.9300 ?
C18 C30 . 1.487(3) ?
C19 C20 . 1.513(3) ?
C19 H119 . 0.9700 ?
C19 H219 . 0.9700 ?
C20 H120 . 0.9700 ?
C20 H220 . 0.9700 ?
C21 C22 . 1.526(3) ?
C21 H121 . 0.9700 ?
C21 H221 . 0.9700 ?
C22 H122 . 0.9700 ?
C22 H222 . 0.9700 ?
C23 C24 . 1.514(4) ?
C23 H123 . 0.9700 ?
C23 H223 . 0.9700 ?
C24 H124 . 0.9700 ?
C24 H224 . 0.9700 ?
C30 H130 . 0.9600 ?
C30 H230 . 0.9600 ?
C30 H330 . 0.9600 ?
C31 H131 . 0.9600 ?
C31 H231 . 0.9600 ?
C31 H331 . 0.9600 ?
C32 H132 . 0.9600 ?
C32 H232 . 0.9600 ?
C32 H332 . 0.9600 ?
